data_7204441
loop_
_publ_author_name
'Nassimbeni, Luigi R.'
'Su, Hong'

_publ_section_title
;
 Inclusion compounds of binaphthol with xylidines: structures,
 selectivity and kinetics of desolvation
;
_journal_issue 7
_journal_name_full 'Journal of the Chemical Society, Perkin Transactions 2'
_journal_page_first 1246
_journal_paper_doi 10.1039/b204190c
_journal_year 2002
_chemical_formula_moiety C20H14O2.C16H22N2
_chemical_formula_sum 'C36 H36 N2 O2'
_chemical_formula_weight 528.67
_chemical_melting_point '384K for guest release onset temp. and 489K for host melting temp.'
_chemical_name_common bnp.2(26x)
_chemical_name_systematic
; 
2,2'-dihydroxy-1,1'-binaphthyl bi-2,6-xylidine clathrate  
;
_space_group_IT_number 15
_symmetry_cell_setting monoclinic
_symmetry_space_group_name_Hall '-C 2yc'
_symmetry_space_group_name_H-M 'C 1 2/c 1'
_atom_sites_solution_hydrogens geom
_atom_sites_solution_primary direct
_atom_sites_solution_secondary difmap
_audit_creation_method SHELXL-97
_cell_angle_alpha 90.00
_cell_angle_beta 109.11(5)
_cell_angle_gamma 90.00
_cell_formula_units_Z 4
_cell_length_a 26.066(2)
_cell_length_b 10.068(2)
_cell_length_c 11.868(2)
_cell_measurement_temperature 293(2)
_cell_volume 2942.9(12)
_computing_cell_refinement 'DENZO-SMN (Otwinowski & Minor, 1997)'
_computing_data_collection 'COLLECT (2000)'
_computing_data_reduction 'DENZO-SMN (Otwinowski & Minor, 1997)'
_computing_publication_material 'SHELXL-97 (Sheldrick, 1997)'
_computing_structure_refinement 'SHELXL-97 (Sheldrick, 1997)'
_computing_structure_solution 'SHELXS-97 (Sheldrick, 1990)'
_diffrn_ambient_temperature 293(2)
_diffrn_measured_fraction_theta_full 0.999
_diffrn_measured_fraction_theta_max 0.999
_diffrn_measurement_device_type 'Nonius Kappa CCD diffractometer'
_diffrn_measurement_method '1\% \f scans and \w scans'
_diffrn_radiation_monochromator graphite
_diffrn_radiation_source 'fine-focus sealed tube'
_diffrn_radiation_type MoK\a
_diffrn_radiation_wavelength 0.71069
_diffrn_reflns_av_R_equivalents 0.0259
_diffrn_reflns_av_sigmaI/netI 0.0322
_diffrn_reflns_limit_h_max 11
_diffrn_reflns_limit_h_min -30
_diffrn_reflns_limit_k_max 11
_diffrn_reflns_limit_k_min -11
_diffrn_reflns_limit_l_max 14
_diffrn_reflns_limit_l_min -13
_diffrn_reflns_number 5323
_diffrn_reflns_theta_full 24.97
_diffrn_reflns_theta_max 24.97
_diffrn_reflns_theta_min 1.65
_exptl_absorpt_coefficient_mu 0.073
_exptl_crystal_colour colourless
_exptl_crystal_density_diffrn 1.193
_exptl_crystal_description needle
_exptl_crystal_F_000 1128
_exptl_crystal_size_max 0.40
_exptl_crystal_size_mid 0.33
_exptl_crystal_size_min 0.32
_refine_diff_density_max 0.602
_refine_diff_density_min -0.256
_refine_diff_density_rms 0.049
_refine_ls_extinction_coef 0.0014(10)
_refine_ls_extinction_expression Fc^*^=kFc[1+0.001xFc^2^\l^3^/sin(2\q)]^-1/4^
_refine_ls_extinction_method SHELXL
_refine_ls_goodness_of_fit_ref 1.068
_refine_ls_hydrogen_treatment mixed
_refine_ls_matrix_type full
_refine_ls_number_parameters 188
_refine_ls_number_reflns 2574
_refine_ls_number_restraints 2
_refine_ls_restrained_S_all 1.067
_refine_ls_R_factor_all 0.1006
_refine_ls_R_factor_gt 0.0662
_refine_ls_shift/su_max 0.000
_refine_ls_shift/su_mean 0.000
_refine_ls_structure_factor_coef Fsqd
_refine_ls_weighting_details 'calc w=1/[\s^2^(Fo^2^)+(0.1232P)^2^+2.1800P] where P=(Fo^2^+2Fc^2^)/3'
_refine_ls_weighting_scheme calc
_refine_ls_wR_factor_gt 0.1960
_refine_ls_wR_factor_ref 0.2198
_reflns_number_gt 1705
_reflns_number_total 2574
_reflns_threshold_expression >2sigma(I)
_cod_data_source_file b204190c.txt
_cod_data_source_block bnp.2(26x)
_cod_depositor_comments
;
The following automatic conversions were performed:
'_symmetry_cell_setting' value 'Monoclinic' changed to 'monoclinic'
according to '/home/saulius/struct/CIF-dictionaries/cif_core.dic'
dictionary named 'cif_core.dic' version 2.4.1 from 2010-06-29.

Automatic conversion script
Id: cif_fix_enum 1527 2010-12-29 10:47:43Z saulius 
;
_cod_original_cell_volume 2943.0(8)
_cod_original_sg_symbol_H-M C2/c
_cod_database_code 7204441

loop_
_symmetry_equiv_pos_as_xyz
'x, y, z'
'-x, y, -z+1/2'
'x+1/2, y+1/2, z'
'-x+1/2, y+1/2, -z+1/2'
'-x, -y, -z'
'x, -y, z-1/2'
'-x+1/2, -y+1/2, -z'
'x+1/2, -y+1/2, z-1/2'

loop_
_atom_site_label
_atom_site_type_symbol
_atom_site_fract_x
_atom_site_fract_y
_atom_site_fract_z
_atom_site_U_iso_or_equiv
_atom_site_adp_type
_atom_site_occupancy
_atom_site_symmetry_multiplicity
_atom_site_calc_flag
_atom_site_refinement_flags
_atom_site_disorder_assembly
_atom_site_disorder_group
O1 O 0.02661(7) 0.1168(2) 0.63869(18) 0.0614(6) Uani 1 1 d D . .
C1 C 0.03030(9) 0.2943(2) 0.7697(2) 0.0373(6) Uani 1 1 d . . .
C10 C 0.11978(10) 0.3732(3) 0.8996(2) 0.0440(6) Uani 1 1 d . . .
C9 C 0.06234(10) 0.3853(2) 0.8567(2) 0.0396(6) Uani 1 1 d . . .
C3 C 0.11388(10) 0.1896(3) 0.7671(2) 0.0467(7) Uani 1 1 d . . .
H3 H 0.1308 0.1251 0.7355 0.056 Uiso 1 1 calc R . .
C4 C 0.14417(10) 0.2725(3) 0.8533(2) 0.0476(7) Uani 1 1 d . . .
H4 H 0.1817 0.2624 0.8822 0.057 Uiso 1 1 calc R . .
C2 C 0.05668(10) 0.2006(2) 0.7249(2) 0.0422(6) Uani 1 1 d . . .
C8 C 0.03847(11) 0.4901(3) 0.9018(2) 0.0491(7) Uani 1 1 d . . .
H8 H 0.0010 0.5015 0.8735 0.059 Uiso 1 1 calc R . .
C5 C 0.15051(12) 0.4620(3) 0.9884(3) 0.0579(8) Uani 1 1 d . . .
H5 H 0.1881 0.4530 1.0184 0.069 Uiso 1 1 calc R . .
C1G C 0.13023(11) -0.0995(3) 0.6009(2) 0.0525(8) Uani 1 1 d . . .
N1G N 0.08161(11) -0.0448(3) 0.5221(3) 0.0810(10) Uani 1 1 d D . .
C7 C 0.06992(13) 0.5747(3) 0.9865(3) 0.0625(9) Uani 1 1 d . . .
H7 H 0.0535 0.6430 1.0151 0.075 Uiso 1 1 calc R . .
C6 C 0.12607(14) 0.5602(3) 1.0307(3) 0.0685(9) Uani 1 1 d . . .
H6 H 0.1469 0.6178 1.0891 0.082 Uiso 1 1 calc R . .
C2G C 0.18053(13) -0.0427(3) 0.5998(3) 0.0639(9) Uani 1 1 d . . .
C6G C 0.13061(16) -0.1976(3) 0.6810(3) 0.0719(10) Uani 1 1 d . . .
C3G C 0.22823(13) -0.0905(4) 0.6805(4) 0.0790(11) Uani 1 1 d . . .
H3G H 0.2614 -0.0544 0.6828 0.095 Uiso 1 1 calc R . .
C4G C 0.22659(17) -0.1885(5) 0.7553(4) 0.0957(13) Uani 1 1 d . . .
H4G H 0.2591 -0.2200 0.8082 0.115 Uiso 1 1 calc R . .
C7G C 0.18284(18) 0.0631(4) 0.5152(4) 0.0943(13) Uani 1 1 d . . .
H7G1 H 0.2191 0.0975 0.5369 0.141 Uiso 1 1 calc R . .
H7G2 H 0.1583 0.1333 0.5178 0.141 Uiso 1 1 calc R . .
H7G3 H 0.1726 0.0273 0.4360 0.141 Uiso 1 1 calc R . .
C5G C 0.1792(2) -0.2440(4) 0.7572(4) 0.0945(13) Uani 1 1 d . . .
H5G H 0.1797 -0.3129 0.8097 0.113 Uiso 1 1 calc R . .
C8G C 0.0762(2) -0.2543(6) 0.6802(5) 0.1215(19) Uani 1 1 d . . .
H8G1 H 0.0516 -0.1828 0.6790 0.182 Uiso 1 1 calc R . .
H8G2 H 0.0814 -0.3071 0.7505 0.182 Uiso 1 1 calc R . .
H8G3 H 0.0612 -0.3087 0.6107 0.182 Uiso 1 1 calc R . .
H1 H 0.0486(14) 0.067(3) 0.602(3) 0.095(12) Uiso 1 1 d D . .

loop_
_atom_site_aniso_label
_atom_site_aniso_U_11
_atom_site_aniso_U_22
_atom_site_aniso_U_33
_atom_site_aniso_U_23
_atom_site_aniso_U_13
_atom_site_aniso_U_12
O1 0.0396(10) 0.0637(13) 0.0697(13) -0.0283(11) 0.0027(9) 0.0062(9)
C1 0.0340(13) 0.0395(13) 0.0378(12) 0.0032(10) 0.0110(10) -0.0001(10)
C10 0.0398(13) 0.0484(15) 0.0434(13) 0.0040(12) 0.0129(11) -0.0083(11)
C9 0.0412(13) 0.0398(13) 0.0391(13) 0.0036(10) 0.0150(11) -0.0047(10)
C3 0.0377(14) 0.0500(15) 0.0503(15) 0.0002(12) 0.0115(12) 0.0067(11)
C4 0.0347(13) 0.0552(16) 0.0507(15) 0.0046(13) 0.0110(11) -0.0020(12)
C2 0.0379(13) 0.0427(14) 0.0430(13) -0.0023(11) 0.0090(11) 0.0008(11)
C8 0.0504(15) 0.0470(15) 0.0537(16) -0.0070(12) 0.0223(13) -0.0064(12)
C5 0.0454(15) 0.0639(19) 0.0601(18) -0.0068(15) 0.0114(13) -0.0177(14)
C1G 0.0437(15) 0.0563(17) 0.0532(16) -0.0228(14) 0.0101(12) 0.0051(13)
N1G 0.0517(15) 0.098(2) 0.0789(19) -0.0344(17) 0.0021(13) 0.0168(15)
C7 0.070(2) 0.0556(18) 0.069(2) -0.0183(15) 0.0314(17) -0.0113(15)
C6 0.071(2) 0.066(2) 0.066(2) -0.0219(16) 0.0181(17) -0.0273(17)
C2G 0.065(2) 0.0584(18) 0.067(2) -0.0173(15) 0.0202(16) 0.0009(15)
C6G 0.088(3) 0.064(2) 0.071(2) -0.0180(17) 0.0362(19) -0.0119(18)
C3G 0.0441(18) 0.086(3) 0.101(3) -0.010(2) 0.0159(18) 0.0028(17)
C4G 0.067(2) 0.096(3) 0.111(3) 0.002(3) 0.012(2) 0.009(2)
C7G 0.103(3) 0.086(3) 0.101(3) -0.014(2) 0.042(3) -0.020(2)
C5G 0.120(4) 0.076(3) 0.082(3) 0.004(2) 0.024(3) 0.014(3)
C8G 0.127(4) 0.130(4) 0.129(4) -0.036(3) 0.072(3) -0.061(3)

loop_
_atom_type_symbol
_atom_type_description
_atom_type_scat_dispersion_real
_atom_type_scat_dispersion_imag
_atom_type_scat_source
C C 0.0033 0.0016 'International Tables Vol C Tables 4.2.6.8 and 6.1.1.4'
H H 0.0000 0.0000 'International Tables Vol C Tables 4.2.6.8 and 6.1.1.4'
N N 0.0061 0.0033 'International Tables Vol C Tables 4.2.6.8 and 6.1.1.4'
O O 0.0106 0.0060 'International Tables Vol C Tables 4.2.6.8 and 6.1.1.4'

loop_
_geom_angle_atom_site_label_1
_geom_angle_atom_site_label_2
_geom_angle_atom_site_label_3
_geom_angle
_geom_angle_site_symmetry_1
_geom_angle_site_symmetry_3
_geom_angle_publ_flag
C2 O1 H1 112(2) . . ?
C2 C1 C9 118.2(2) . . ?
C2 C1 C1 119.4(2) . 2_556 ?
C9 C1 C1 122.4(2) . 2_556 ?
C4 C10 C5 122.1(3) . . ?
C4 C10 C9 118.8(2) . . ?
C5 C10 C9 119.1(3) . . ?
C8 C9 C10 118.1(2) . . ?
C8 C9 C1 121.7(2) . . ?
C10 C9 C1 120.2(2) . . ?
C4 C3 C2 120.3(2) . . ?
C4 C3 H3 119.8 . . ?
C2 C3 H3 119.8 . . ?
C3 C4 C10 121.0(2) . . ?
C3 C4 H4 119.5 . . ?
C10 C4 H4 119.5 . . ?
O1 C2 C1 118.7(2) . . ?
O1 C2 C3 120.0(2) . . ?
C1 C2 C3 121.4(2) . . ?
C7 C8 C9 120.7(3) . . ?
C7 C8 H8 119.7 . . ?
C9 C8 H8 119.7 . . ?
C6 C5 C10 121.0(3) . . ?
C6 C5 H5 119.5 . . ?
C10 C5 H5 119.5 . . ?
C6G C1G N1G 122.7(3) . . ?
C6G C1G C2G 119.7(3) . . ?
N1G C1G C2G 117.5(3) . . ?
C8 C7 C6 121.0(3) . . ?
C8 C7 H7 119.5 . . ?
C6 C7 H7 119.5 . . ?
C5 C6 C7 120.0(3) . . ?
C5 C6 H6 120.0 . . ?
C7 C6 H6 120.0 . . ?
C3G C2G C1G 118.1(3) . . ?
C3G C2G C7G 119.6(3) . . ?
C1G C2G C7G 122.3(3) . . ?
C1G C6G C5G 119.9(4) . . ?
C1G C6G C8G 118.0(4) . . ?
C5G C6G C8G 122.1(4) . . ?
C4G C3G C2G 120.0(4) . . ?
C4G C3G H3G 120.0 . . ?
C2G C3G H3G 120.0 . . ?
C3G C4G C5G 122.7(4) . . ?
C3G C4G H4G 118.7 . . ?
C5G C4G H4G 118.7 . . ?
C2G C7G H7G1 109.5 . . ?
C2G C7G H7G2 109.5 . . ?
H7G1 C7G H7G2 109.5 . . ?
C2G C7G H7G3 109.5 . . ?
H7G1 C7G H7G3 109.5 . . ?
H7G2 C7G H7G3 109.5 . . ?
C4G C5G C6G 119.6(4) . . ?
C4G C5G H5G 120.2 . . ?
C6G C5G H5G 120.2 . . ?
C6G C8G H8G1 109.5 . . ?
C6G C8G H8G2 109.5 . . ?
H8G1 C8G H8G2 109.5 . . ?
C6G C8G H8G3 109.5 . . ?
H8G1 C8G H8G3 109.5 . . ?
H8G2 C8G H8G3 109.5 . . ?

loop_
_geom_bond_atom_site_label_1
_geom_bond_atom_site_label_2
_geom_bond_distance
_geom_bond_site_symmetry_2
_geom_bond_publ_flag
O1 C2 1.359(3) . ?
O1 H1 0.962(14) . ?
C1 C2 1.373(4) . ?
C1 C9 1.428(3) . ?
C1 C1 1.493(4) 2_556 ?
C10 C4 1.401(4) . ?
C10 C5 1.414(4) . ?
C10 C9 1.420(3) . ?
C9 C8 1.416(4) . ?
C3 C4 1.356(4) . ?
C3 C2 1.413(3) . ?
C3 H3 0.9300 . ?
C4 H4 0.9300 . ?
C8 C7 1.367(4) . ?
C8 H8 0.9300 . ?
C5 C6 1.358(5) . ?
C5 H5 0.9300 . ?
C1G C6G 1.368(5) . ?
C1G N1G 1.417(4) . ?
C1G C2G 1.435(4) . ?
C7 C6 1.391(5) . ?
C7 H7 0.9300 . ?
C6 H6 0.9300 . ?
C2G C3G 1.384(5) . ?
C2G C7G 1.479(5) . ?
C6G C5G 1.374(6) . ?
C6G C8G 1.527(5) . ?
C3G C4G 1.337(6) . ?
C3G H3G 0.9300 . ?
C4G C5G 1.364(6) . ?
C4G H4G 0.9300 . ?
C7G H7G1 0.9600 . ?
C7G H7G2 0.9600 . ?
C7G H7G3 0.9600 . ?
C5G H5G 0.9300 . ?
C8G H8G1 0.9600 . ?
C8G H8G2 0.9600 . ?
C8G H8G3 0.9600 . ?

loop_
_geom_hbond_atom_site_label_D
_geom_hbond_atom_site_label_H
_geom_hbond_atom_site_label_A
_geom_hbond_distance_DH
_geom_hbond_distance_HA
_geom_hbond_distance_DA
_geom_hbond_angle_DHA
_geom_hbond_site_symmetry_A
O1 H1 N1G 0.962(14) 1.859(14) 2.814(3) 171(3) .

loop_
_geom_torsion_atom_site_label_1
_geom_torsion_atom_site_label_2
_geom_torsion_atom_site_label_3
_geom_torsion_atom_site_label_4
_geom_torsion
_geom_torsion_site_symmetry_1
_geom_torsion_site_symmetry_2
_geom_torsion_site_symmetry_3
_geom_torsion_site_symmetry_4
_geom_torsion_publ_flag
C4 C10 C9 C8 -178.1(2) . . . . ?
C5 C10 C9 C8 2.6(4) . . . . ?
C4 C10 C9 C1 1.2(4) . . . . ?
C5 C10 C9 C1 -178.1(2) . . . . ?
C2 C1 C9 C8 175.9(2) . . . . ?
C1 C1 C9 C8 -6.7(4) 2_556 . . . ?
C2 C1 C9 C10 -3.4(3) . . . . ?
C1 C1 C9 C10 174.0(2) 2_556 . . . ?
C2 C3 C4 C10 -2.1(4) . . . . ?
C5 C10 C4 C3 -179.2(3) . . . . ?
C9 C10 C4 C3 1.5(4) . . . . ?
C9 C1 C2 O1 -177.5(2) . . . . ?
C1 C1 C2 O1 5.0(4) 2_556 . . . ?
C9 C1 C2 C3 2.9(4) . . . . ?
C1 C1 C2 C3 -174.6(2) 2_556 . . . ?
C4 C3 C2 O1 -179.8(2) . . . . ?
C4 C3 C2 C1 -0.2(4) . . . . ?
C10 C9 C8 C7 -1.7(4) . . . . ?
C1 C9 C8 C7 178.9(2) . . . . ?
C4 C10 C5 C6 179.0(3) . . . . ?
C9 C10 C5 C6 -1.8(4) . . . . ?
C9 C8 C7 C6 0.0(5) . . . . ?
C10 C5 C6 C7 0.0(5) . . . . ?
C8 C7 C6 C5 0.9(5) . . . . ?
C6G C1G C2G C3G 0.3(4) . . . . ?
N1G C1G C2G C3G 176.7(3) . . . . ?
C6G C1G C2G C7G 179.8(3) . . . . ?
N1G C1G C2G C7G -3.8(4) . . . . ?
N1G C1G C6G C5G -178.3(3) . . . . ?
C2G C1G C6G C5G -2.1(5) . . . . ?
N1G C1G C6G C8G 3.1(5) . . . . ?
C2G C1G C6G C8G 179.3(3) . . . . ?
C1G C2G C3G C4G 1.1(5) . . . . ?
C7G C2G C3G C4G -178.3(4) . . . . ?
C2G C3G C4G C5G -0.8(7) . . . . ?
C3G C4G C5G C6G -0.9(7) . . . . ?
C1G C6G C5G C4G 2.4(6) . . . . ?
C8G C6G C5G C4G -179.0(4) . . . . ?
